data_2236638
loop_
_publ_author_name
'Dong, Su-Lan'
'Cheng, Xiaochun'

_publ_section_title
;
 4-Chloro-1<i>H</i>-pyrrolo[2,3-<i>d</i>]pyrimidine
;
_journal_coeditor_code SU2492
_journal_issue 9
_journal_name_full 'Acta Crystallographica Section E'
_journal_page_first o2666
_journal_paper_doi 10.1107/S1600536812034095
_journal_volume 68
_journal_year 2012
_chemical_formula_iupac 'C6 H4 Cl N3'
_chemical_formula_moiety 'C6 H4 Cl N3'
_chemical_formula_sum 'C6 H4 Cl N3'
_chemical_formula_weight 153.57
_chemical_name_systematic
;
4-Chloro-1<i>H</i>-pyrrolo[2,3-<i>d</i>]pyrimidine
;
_space_group_IT_number 14
_symmetry_cell_setting monoclinic
_symmetry_space_group_name_Hall '-P 2yn'
_symmetry_space_group_name_H-M 'P 1 21/n 1'
_atom_sites_solution_hydrogens geom
_atom_sites_solution_primary direct
_atom_sites_solution_secondary difmap
_audit_creation_method SHELXL-97
_cell_angle_alpha 90.00
_cell_angle_beta 114.333(3)
_cell_angle_gamma 90.00
_cell_formula_units_Z 4
_cell_length_a 10.8810(19)
_cell_length_b 5.2783(9)
_cell_length_c 12.751(2)
_cell_measurement_reflns_used 4634
_cell_measurement_temperature 296(2)
_cell_measurement_theta_max 60.432
_cell_measurement_theta_min 6.408
_cell_volume 667.27(19)
_computing_cell_refinement 'CAD-4 Software (Enraf--Nonius, 1985)'
_computing_data_collection 'CAD-4 Software (Enraf--Nonius, 1985)'
_computing_data_reduction 'XCAD4 (Harms & Wocadlo,1995)'
_computing_molecular_graphics 'SHELXTL (Sheldrick, 2008)'
_computing_publication_material 'SHELXTL (Sheldrick, 2008)'
_computing_structure_refinement 'SHELXL97 (Sheldrick, 2008)'
_computing_structure_solution 'SHELXS97 (Sheldrick, 2008)'
_diffrn_ambient_temperature 296(2)
_diffrn_measured_fraction_theta_full 0.967
_diffrn_measured_fraction_theta_max 0.967
_diffrn_measurement_device_type 'Enraf--Nonius CAD-4'
_diffrn_measurement_method \w/2\q
_diffrn_radiation_monochromator graphite
_diffrn_radiation_source 'fine-focus sealed tube'
_diffrn_radiation_type MoK\a
_diffrn_radiation_wavelength 0.71073
_diffrn_reflns_av_R_equivalents 0.0172
_diffrn_reflns_av_sigmaI/netI 0.0221
_diffrn_reflns_limit_h_max 11
_diffrn_reflns_limit_h_min -13
_diffrn_reflns_limit_k_max 6
_diffrn_reflns_limit_k_min -6
_diffrn_reflns_limit_l_max 15
_diffrn_reflns_limit_l_min -14
_diffrn_reflns_number 3597
_diffrn_reflns_theta_full 26.00
_diffrn_reflns_theta_max 26.00
_diffrn_reflns_theta_min 3.20
_diffrn_standards_decay_% 1
_diffrn_standards_interval_count 200
_diffrn_standards_interval_time 120
_diffrn_standards_number 3
_exptl_absorpt_coefficient_mu 0.485
_exptl_absorpt_correction_T_max 0.9531
_exptl_absorpt_correction_T_min 0.9178
_exptl_absorpt_correction_type psi-scan
_exptl_absorpt_process_details '(North <i>et al.</i>, 1968)'
_exptl_crystal_colour colourless
_exptl_crystal_density_diffrn 1.529
_exptl_crystal_density_method 'not measured'
_exptl_crystal_description block
_exptl_crystal_F_000 312
_exptl_crystal_size_max 0.18
_exptl_crystal_size_mid 0.16
_exptl_crystal_size_min 0.10
_refine_diff_density_max 0.579
_refine_diff_density_min -0.433
_refine_ls_extinction_method none
_refine_ls_goodness_of_fit_ref 1.001
_refine_ls_hydrogen_treatment constr
_refine_ls_matrix_type full
_refine_ls_number_parameters 91
_refine_ls_number_reflns 1273
_refine_ls_number_restraints 0
_refine_ls_restrained_S_all 1.001
_refine_ls_R_factor_all 0.0547
_refine_ls_R_factor_gt 0.0516
_refine_ls_shift/su_max 0.000
_refine_ls_shift/su_mean 0.000
_refine_ls_structure_factor_coef Fsqd
_refine_ls_weighting_details 'calc w=1/[\s^2^(Fo^2^)+(0.0781P)^2^+0.6149P] where P=(Fo^2^+2Fc^2^)/3'
_refine_ls_weighting_scheme calc
_refine_ls_wR_factor_gt 0.1424
_refine_ls_wR_factor_ref 0.1446
_reflns_number_gt 1166
_reflns_number_total 1273
_reflns_threshold_expression I>2sigma(I)
_cod_data_source_file su2492.cif
_cod_data_source_block I
_cod_original_cell_volume 667.3(2)
_cod_original_sg_symbol_H-M 'P 21/n'
_cod_database_code 2236638
_cod_database_fobs_code 2236638

loop_
_symmetry_equiv_pos_site_id
_symmetry_equiv_pos_as_xyz
1 x,y,z
2 1/2-x,1/2+y,1/2-z
3 -x,-y,-z
4 1/2+x,1/2-y,1/2+z

loop_
_atom_site_type_symbol
_atom_site_label
_atom_site_fract_x
_atom_site_fract_y
_atom_site_fract_z
_atom_site_U_iso_or_equiv
_atom_site_adp_type
_atom_site_calc_flag
_atom_site_refinement_flags
_atom_site_occupancy
_atom_site_symmetry_multiplicity
Cl Cl1 0.62621(8) 0.17642(16) 0.50664(6) 0.0659(3) Uani d . 1 1
C C1 0.7287(2) 0.3943(4) 0.4803(2) 0.0401(5) Uani d . 1 1
C C2 0.8091(2) 0.5538(5) 0.56688(18) 0.0385(5) Uani d . 1 1
C C3 0.8403(3) 0.6051(6) 0.6845(2) 0.0533(7) Uani d . 1 1
H H3 0.8069 0.5213 0.7315 0.064 Uiso calc R 1 1
C C4 0.9284(3) 0.8009(6) 0.7143(2) 0.0581(7) Uani d . 1 1
H H4 0.9656 0.8744 0.7870 0.070 Uiso calc R 1 1
C C5 0.8835(2) 0.7273(4) 0.53211(19) 0.0365(5) Uani d . 1 1
C C6 0.8026(3) 0.5695(5) 0.3549(2) 0.0448(6) Uani d . 1 1
H H6 0.8000 0.5698 0.2810 0.054 Uiso calc R 1 1
N N1 0.9559(2) 0.8772(4) 0.62302(18) 0.0470(5) Uani d . 1 1
N N2 0.8820(2) 0.7376(4) 0.42666(16) 0.0411(5) Uani d . 1 1
H H2 0.9289 0.8447 0.4077 0.049 Uiso calc R 1 1
N N3 0.7247(2) 0.3972(4) 0.37545(17) 0.0461(5) Uani d . 1 1

loop_
_atom_site_aniso_label
_atom_site_aniso_U_11
_atom_site_aniso_U_22
_atom_site_aniso_U_33
_atom_site_aniso_U_12
_atom_site_aniso_U_13
_atom_site_aniso_U_23
Cl1 0.0695(5) 0.0685(5) 0.0662(5) -0.0334(4) 0.0343(4) -0.0032(3)
C1 0.0408(11) 0.0391(11) 0.0427(12) -0.0039(9) 0.0195(9) 0.0030(9)
C2 0.0379(10) 0.0418(12) 0.0393(11) -0.0043(9) 0.0193(9) 0.0025(9)
C3 0.0585(15) 0.0679(17) 0.0406(12) -0.0180(13) 0.0276(11) -0.0020(12)
C4 0.0618(16) 0.0768(19) 0.0407(13) -0.0208(14) 0.0261(12) -0.0115(13)
C5 0.0357(10) 0.0374(11) 0.0386(11) -0.0018(9) 0.0175(9) 0.0019(9)
C6 0.0557(13) 0.0454(13) 0.0373(11) -0.0035(11) 0.0233(10) 0.0020(10)
N1 0.0476(11) 0.0521(12) 0.0452(11) -0.0138(9) 0.0230(9) -0.0071(9)
N2 0.0474(11) 0.0397(10) 0.0433(10) -0.0046(8) 0.0260(9) 0.0040(8)
N3 0.0529(12) 0.0441(11) 0.0418(10) -0.0085(9) 0.0201(9) -0.0025(8)

loop_
_atom_type_symbol
_atom_type_description
_atom_type_scat_dispersion_real
_atom_type_scat_dispersion_imag
_atom_type_scat_source
C C 0.0033 0.0016 'International Tables Vol C Tables 4.2.6.8 and 6.1.1.4'
H H 0.0000 0.0000 'International Tables Vol C Tables 4.2.6.8 and 6.1.1.4'
N N 0.0061 0.0033 'International Tables Vol C Tables 4.2.6.8 and 6.1.1.4'
Cl Cl 0.1484 0.1585 'International Tables Vol C Tables 4.2.6.8 and 6.1.1.4'

loop_
_geom_angle_atom_site_label_1
_geom_angle_atom_site_label_2
_geom_angle_atom_site_label_3
_geom_angle
N3 C1 C2 123.4(2)
N3 C1 Cl1 116.75(18)
C2 C1 Cl1 119.89(17)
C1 C2 C5 113.7(2)
C1 C2 C3 139.4(2)
C5 C2 C3 106.9(2)
C4 C3 C2 105.9(2)
C4 C3 H3 127.0
C2 C3 H3 127.0
C3 C4 N1 111.3(2)
C3 C4 H4 124.4
N1 C4 H4 124.4
N2 C5 N1 126.6(2)
N2 C5 C2 124.9(2)
N1 C5 C2 108.5(2)
N2 C6 N3 127.6(2)
N2 C6 H6 116.2
N3 C6 H6 116.2
C5 N1 C4 107.4(2)
C6 N2 C5 113.9(2)
C6 N2 H2 123.0
C5 N2 H2 123.0
C1 N3 C6 116.5(2)

loop_
_geom_bond_atom_site_label_1
_geom_bond_atom_site_label_2
_geom_bond_distance
Cl1 C1 1.728(2)
C1 N3 1.319(3)
C1 C2 1.378(3)
C2 C5 1.409(3)
C2 C3 1.421(3)
C3 C4 1.353(4)
C3 H3 0.9300
C4 N1 1.376(3)
C4 H4 0.9300
C5 N2 1.339(3)
C5 N1 1.356(3)
C6 N2 1.312(3)
C6 N3 1.341(3)
C6 H6 0.9300
N2 H2 0.8600

loop_
_geom_hbond_atom_site_label_D
_geom_hbond_atom_site_label_H
_geom_hbond_atom_site_label_A
_geom_hbond_site_symmetry_A
_geom_hbond_distance_DH
_geom_hbond_distance_HA
_geom_hbond_distance_DA
_geom_hbond_angle_DHA
_geom_hbond_publ_flag
N2 H2 N1 3_776 0.86 2.07 2.927(3) 174 yes
C6 H6 N3 2_655 0.93 2.57 3.315(3) 137 yes

loop_
_geom_torsion_atom_site_label_1
_geom_torsion_atom_site_label_2
_geom_torsion_atom_site_label_3
_geom_torsion_atom_site_label_4
_geom_torsion
N3 C1 C2 C5 2.1(4)
Cl1 C1 C2 C5 -177.86(17)
N3 C1 C2 C3 -179.7(3)
Cl1 C1 C2 C3 0.3(4)
C1 C2 C3 C4 -178.0(3)
C5 C2 C3 C4 0.3(3)
C2 C3 C4 N1 -0.2(4)
C1 C2 C5 N2 -1.9(3)
C3 C2 C5 N2 179.4(2)
C1 C2 C5 N1 178.6(2)
C3 C2 C5 N1 -0.2(3)
N2 C5 N1 C4 -179.5(3)
C2 C5 N1 C4 0.0(3)
C3 C4 N1 C5 0.1(4)
N3 C6 N2 C5 0.8(4)
N1 C5 N2 C6 180.0(2)
C2 C5 N2 C6 0.5(3)
C2 C1 N3 C6 -1.1(4)
Cl1 C1 N3 C6 178.90(18)
N2 C6 N3 C1 -0.5(4)

loop_
_cod_related_entry_id
_cod_related_entry_database
_cod_related_entry_code
1 ChemSpider 4512284
